data_7101024
loop_
_publ_author_name
'Francois Diederich'
'Ivan Biaggio'
'Corinne Boudon'
'Jean-Paul Gisselbrecht'
'Maurice Gross'
'J.H. Lim'
'Joshua C. May'
'Tsuyoshi Michinobu'
'Paul Seiler'

_publ_section_title
;
A new class of organic donor-acceptor molecules with
large third-order optical nonlinearities
;
_journal_name_full 'Chemical Communications'
_journal_paper_doi 10.1039/b417393g
_journal_year 2005
_chemical_formula_moiety 'C14 H11 N3'
_chemical_formula_sum 'C14 H11 N3'
_chemical_formula_weight 221.26
_space_group_IT_number 14
_symmetry_cell_setting monoclinic
_symmetry_space_group_name_Hall '-P 2yn'
_symmetry_space_group_name_H-M 'P 1 21/n 1'
_cell_angle_alpha 90.00
_cell_angle_beta 96.308(3)
_cell_angle_gamma 90.00
_cell_formula_units_Z 4
_cell_length_a 4.0006(3)
_cell_length_b 17.9661(10)
_cell_length_c 17.145(2)
_cell_measurement_temperature 273(2)
_cell_volume 1224.85(18)
_diffrn_ambient_temperature 273(2)
_exptl_crystal_density_diffrn 1.200
_cod_depositor_comments
;
The following automatic conversions were performed:
'_symmetry_cell_setting' value 'Monoclinic' changed to 'monoclinic'
according to '/home/saulius/struct/CIF-dictionaries/cif_core.dic'
dictionary named 'cif_core.dic' version 2.4.1 from 2010-06-29.

Automatic conversion script
Id: cif_fix_enum 1527 2010-12-29 10:47:43Z saulius 
;
_cod_original_sg_symbol_H-M 'P 21/n'
_cod_database_code 7101024

loop_
_symmetry_equiv_pos_as_xyz
'x, y, z'
'-x+1/2, y+1/2, -z+1/2'
'-x, -y, -z'
'x-1/2, -y-1/2, z-1/2'

loop_
_atom_site_label
_atom_site_type_symbol
_atom_site_fract_x
_atom_site_fract_y
_atom_site_fract_z
_atom_site_U_iso_or_equiv
_atom_site_adp_type
_atom_site_occupancy
_atom_site_calc_flag
_atom_site_refinement_flags
_atom_site_disorder_assembly
_atom_site_disorder_group
C1 C 0.7788(5) 0.66727(11) 0.99859(13) 0.0516(6) Uani 1 d . . .
C2 C 0.7316(6) 0.59289(12) 0.97521(14) 0.0605(6) Uani 1 d . . .
H2A H 0.6463 0.5592 1.0091 0.066(6) Uiso 1 calc R . .
C3 C 0.8079(6) 0.56892(12) 0.90393(14) 0.0603(6) Uani 1 d . . .
H3A H 0.7746 0.5191 0.8904 0.072(7) Uiso 1 calc R . .
C4 C 0.9340(5) 0.61699(11) 0.85097(13) 0.0548(6) Uani 1 d . . .
C5 C 0.9806(6) 0.69111(12) 0.87326(14) 0.0612(6) Uani 1 d . . .
H5A H 1.0658 0.7244 0.8389 0.065(6) Uiso 1 calc R . .
C6 C 0.9037(6) 0.71591(11) 0.94447(14) 0.0591(6) Uani 1 d . . .
H6A H 0.9346 0.7659 0.9574 0.079(7) Uiso 1 calc R . .
N7 N 0.7056(4) 0.69108(9) 1.07012(11) 0.0603(6) Uani 1 d . . .
C8 C 0.5663(6) 0.63997(14) 1.12357(15) 0.0699(7) Uani 1 d . . .
H8A H 0.5322 0.6656 1.1712 0.104(9) Uiso 1 calc R . .
H8B H 0.7195 0.5994 1.1354 0.087(8) Uiso 1 calc R . .
H8C H 0.3552 0.6211 1.0996 0.112(10) Uiso 1 calc R . .
C9 C 0.7678(8) 0.76647(14) 1.09624(17) 0.0781(8) Uani 1 d . . .
H9A H 0.9975 0.7793 1.0913 0.122(11) Uiso 1 calc R . .
H9B H 0.7265 0.7708 1.1502 0.118(11) Uiso 1 calc R . .
H9C H 0.6210 0.7996 1.0647 0.140(13) Uiso 1 calc R . .
C10 C 1.0210(6) 0.58942(12) 0.77858(15) 0.0624(7) Uani 1 d . . .
C11 C 1.0962(6) 0.56195(12) 0.71834(15) 0.0636(7) Uani 1 d . . .
C12 C 1.1930(5) 0.53108(13) 0.65016(13) 0.0597(6) Uani 1 d . . .
H12A H 1.2981 0.5622 0.6170 0.070(7) Uiso 1 calc R . .
C13 C 1.1460(5) 0.45913(12) 0.62829(13) 0.0535(6) Uani 1 d . . .
C14 C 1.2543(6) 0.43187(11) 0.55742(14) 0.0567(6) Uani 1 d . . .
N15 N 1.3445(6) 0.40994(11) 0.50076(14) 0.0741(6) Uani 1 d . . .
C16 C 0.9849(6) 0.40650(13) 0.67407(14) 0.0610(6) Uani 1 d . . .
N17 N 0.8525(6) 0.36423(14) 0.70989(14) 0.0893(8) Uani 1 d . . .

loop_
_atom_site_aniso_label
_atom_site_aniso_U_11
_atom_site_aniso_U_22
_atom_site_aniso_U_33
_atom_site_aniso_U_23
_atom_site_aniso_U_13
_atom_site_aniso_U_12
C1 0.0512(12) 0.0502(12) 0.0537(14) 0.0011(10) 0.0074(10) 0.0004(9)
C2 0.0705(14) 0.0498(13) 0.0629(16) 0.0022(11) 0.0152(12) -0.0088(10)
C3 0.0702(14) 0.0467(12) 0.0645(16) -0.0071(11) 0.0098(12) -0.0049(10)
C4 0.0587(12) 0.0546(13) 0.0520(14) -0.0050(10) 0.0100(11) 0.0024(10)
C5 0.0748(15) 0.0536(13) 0.0580(15) 0.0021(11) 0.0202(12) -0.0049(11)
C6 0.0742(15) 0.0450(12) 0.0606(16) -0.0032(11) 0.0178(12) -0.0035(10)
N7 0.0702(12) 0.0579(11) 0.0551(12) -0.0034(9) 0.0177(10) -0.0052(9)
C8 0.0746(16) 0.0795(16) 0.0577(16) 0.0082(13) 0.0175(13) 0.0006(13)
C9 0.098(2) 0.0693(16) 0.0715(19) -0.0189(13) 0.0279(16) -0.0057(14)
C10 0.0669(15) 0.0608(14) 0.0598(17) -0.0052(12) 0.0087(12) 0.0031(11)
C11 0.0701(15) 0.0645(14) 0.0570(16) -0.0052(13) 0.0109(12) 0.0058(11)
C12 0.0643(14) 0.0637(14) 0.0523(15) 0.0018(11) 0.0120(12) 0.0073(11)
C13 0.0566(12) 0.0592(14) 0.0449(13) 0.0032(10) 0.0069(10) 0.0075(10)
C14 0.0655(14) 0.0551(13) 0.0502(15) 0.0005(11) 0.0091(12) 0.0073(10)
N15 0.0966(15) 0.0662(13) 0.0625(14) -0.0035(11) 0.0218(12) 0.0086(11)
C16 0.0643(14) 0.0706(15) 0.0486(15) -0.0018(12) 0.0080(12) 0.0033(12)
N17 0.0997(17) 0.0973(17) 0.0737(16) 0.0074(13) 0.0227(13) -0.0172(13)

loop_
_geom_bond_atom_site_label_1
_geom_bond_atom_site_label_2
_geom_bond_distance
_geom_bond_site_symmetry_2
_geom_bond_publ_flag
C1 N7 1.361(3) . ?
C1 C2 1.402(3) . ?
C1 C6 1.406(3) . ?
C2 C3 1.362(3) . ?
C3 C4 1.388(3) . ?
C4 C5 1.392(3) . ?
C4 C10 1.415(3) . ?
C5 C6 1.366(3) . ?
N7 C9 1.440(3) . ?
N7 C8 1.451(3) . ?
C10 C11 1.212(3) . ?
C11 C12 1.387(3) . ?
C12 C13 1.353(3) . ?
C13 C14 1.421(3) . ?
C13 C16 1.427(3) . ?
C14 N15 1.143(3) . ?
C16 N17 1.143(3) . ?

loop_
_cod_related_entry_id
_cod_related_entry_database
_cod_related_entry_code
1 ChemSpider 21150532
